data_1564362
loop_
_publ_author_name
'Rushlow, Joshua'
'Astashkin, Andrei V.'
'Albert, Daniel R.'
'Rajaseelan, Edward'

_publ_section_title
;
 (Chlorido/bromido)[(1,2,5,6-\h)-cycloocta-1,5-diene](4-isopropyl-1-methyl-1,2,4-triazol-5-ylidene)rhodium(I)
;
_journal_coeditor_code WM4151
_journal_issue 8
_journal_name_full IUCrData
_journal_page_first x210811
_journal_paper_doi 10.1107/S2414314621008117
_journal_volume 6
_journal_year 2021
_chemical_formula_iupac '[Rh (Br0.154 Cl0.846) (C6 H11 N3) (C8 H12)]'
_chemical_formula_moiety 'C14 H23 Br0.154 Cl0.846 N3 Rh'
_chemical_formula_sum 'C14 H23 Br0.16 Cl0.84 N3 Rh'
_chemical_formula_weight 378.60
_chemical_name_systematic
;
(Chlorido/bromido)[(1,2,5,6-\h)-cycloocta-1,5-diene](4-isopropyl-1-methyl-\
1,2,4-triazol-5-ylidene)rhodium(I)
;
_space_group_crystal_system orthorhombic
_space_group_IT_number 19
_space_group_name_Hall 'P 2ac 2ab'
_space_group_name_H-M_alt 'P 21 21 21'
_atom_sites_solution_hydrogens geom
_atom_sites_solution_primary dual
_audit_creation_method
;
Olex2 1.3
(compiled 2020.11.12 svn.r5f609507 for OlexSys, GUI svn.r6272)
;
_cell_angle_alpha 90
_cell_angle_beta 90
_cell_angle_gamma 90
_cell_formula_units_Z 4
_cell_length_a 9.4146(13)
_cell_length_b 11.9706(17)
_cell_length_c 13.702(2)
_cell_measurement_reflns_used 3850
_cell_measurement_temperature 100
_cell_measurement_theta_max 25.48
_cell_measurement_theta_min 2.62
_cell_volume 1544.2(4)
_computing_cell_refinement
;
APEX2 (Bruker, 2007)
;
_computing_data_collection
;
SAINT (Bruker, 2007)
;
_computing_data_reduction
;
SAINT (Bruker, 2007)
;
_computing_molecular_graphics
;
<i>OLEX2</i> (Dolomanov <i>et al.</i>,  2009)
;
_computing_publication_material
;
<i>OLEX2</i> (Dolomanov <i>et al.</i>,  2009)
;
_computing_structure_refinement
;
SHELXL (Sheldrick, 2015b)
;
_computing_structure_solution
;
SHELXT (Sheldrick, 2015a)
;
_diffrn_ambient_temperature 100
_diffrn_measured_fraction_theta_full 1.000
_diffrn_measured_fraction_theta_max 0.999
_diffrn_measurement_device_type 'Bruker APEXII CCD'
_diffrn_measurement_method '\f and \w scans'
_diffrn_radiation_type MoK\a
_diffrn_radiation_wavelength 0.71073
_diffrn_reflns_av_R_equivalents 0.0565
_diffrn_reflns_av_unetI/netI 0.0390
_diffrn_reflns_limit_h_max 11
_diffrn_reflns_limit_h_min -11
_diffrn_reflns_limit_k_max 15
_diffrn_reflns_limit_k_min -15
_diffrn_reflns_limit_l_max 17
_diffrn_reflns_limit_l_min -17
_diffrn_reflns_number 16824
_diffrn_reflns_theta_full 25.242
_diffrn_reflns_theta_max 26.694
_diffrn_reflns_theta_min 2.259
_diffrn_standards_number 0
_exptl_absorpt_coefficient_mu 1.644
_exptl_absorpt_correction_T_max 0.7454
_exptl_absorpt_correction_T_min 0.6635
_exptl_absorpt_correction_type multi-scan
_exptl_absorpt_process_details
;
(<i>SADABS</i>; Krause <i>et al</i>., 2015)
;
_exptl_crystal_colour 'clear light colourless'
_exptl_crystal_density_diffrn 1.628
_exptl_crystal_description plate
_exptl_crystal_F_000 771
_exptl_crystal_size_max 0.15
_exptl_crystal_size_mid 0.12
_exptl_crystal_size_min 0.03
_refine_diff_density_max 0.648
_refine_diff_density_min -0.421
_refine_ls_abs_structure_details
;
 Refined as an inversion twin.
;
_refine_ls_abs_structure_Flack 0.05(5)
_refine_ls_extinction_method none
_refine_ls_goodness_of_fit_ref 1.034
_refine_ls_hydrogen_treatment constr
_refine_ls_matrix_type full
_refine_ls_number_parameters 177
_refine_ls_number_reflns 3254
_refine_ls_number_restraints 0
_refine_ls_restrained_S_all 1.034
_refine_ls_R_factor_all 0.0316
_refine_ls_R_factor_gt 0.0265
_refine_ls_shift/su_max 0.000
_refine_ls_shift/su_mean 0.000
_refine_ls_structure_factor_coef Fsqd
_refine_ls_weighting_details 'w=1/[\s^2^(Fo^2^)+(0.0271P)^2^+0.1760P] where P=(Fo^2^+2Fc^2^)/3'
_refine_ls_weighting_scheme calc
_refine_ls_wR_factor_gt 0.0558
_refine_ls_wR_factor_ref 0.0574
_reflns_number_gt 3015
_reflns_number_total 3254
_reflns_threshold_expression 'I > 2\s(I)'
_cod_data_source_file wm4151sup1.cif
_cod_data_source_block I
_cod_database_code 1564362
_shelx_space_group_comment
;
The symmetry employed for this shelxl refinement is uniquely defined
by the following loop, which should always be used as a source of
symmetry information in preference to the above space-group names.
They are only intended as comments.
;
_shelx_estimated_absorpt_t_min 0.791
_shelx_estimated_absorpt_t_max 0.952

loop_
_space_group_symop_operation_xyz
'x, y, z'
'-x+1/2, -y, z+1/2'
'-x, y+1/2, -z+1/2'
'x+1/2, -y+1/2, -z'

loop_
_atom_site_type_symbol
_atom_site_label
_atom_site_fract_x
_atom_site_fract_y
_atom_site_fract_z
_atom_site_U_iso_or_equiv
_atom_site_adp_type
_atom_site_calc_flag
_atom_site_occupancy
_atom_site_disorder_assembly
_atom_site_disorder_group
Rh Rh1 0.36461(3) 0.48473(3) 0.25898(2) 0.01379(10) Uani d 1 . .
Cl Cl1 0.55744(11) 0.42693(9) 0.15236(8) 0.0233(4) Uani d 0.846(4) A 1
N N3 0.5884(4) 0.5139(3) 0.4182(3) 0.0158(8) Uani d 1 . .
N N1 0.5001(4) 0.3511(3) 0.4233(3) 0.0166(9) Uani d 1 . .
N N2 0.6009(4) 0.3527(3) 0.4974(3) 0.0183(9) Uani d 1 . .
C C1 0.4910(5) 0.4478(4) 0.3733(3) 0.0158(10) Uani d 1 . .
C C7 0.2352(5) 0.5923(5) 0.3445(3) 0.0173(11) Uani d 1 . .
H H7 0.2842 0.6223 0.4036 0.021 Uiso calc 1 . .
C C14 0.1882(5) 0.4807(5) 0.3551(3) 0.0152(10) Uani d 1 . .
H H14 0.2100 0.4475 0.4204 0.018 Uiso calc 1 . .
C C11 0.1905(5) 0.4756(6) 0.1477(3) 0.0215(12) Uani d 1 . .
H H11 0.2079 0.4212 0.0936 0.026 Uiso calc 1 . .
C C6 0.6157(6) 0.7057(4) 0.4812(4) 0.0242(11) Uani d 1 . .
H H6A 0.5236 0.6976 0.5138 0.036 Uiso calc 1 . .
H H6B 0.6295 0.7839 0.4621 0.036 Uiso calc 1 . .
H H6C 0.6917 0.6831 0.5259 0.036 Uiso calc 1 . .
C C13 0.0626(6) 0.4277(5) 0.3048(4) 0.0213(11) Uani d 1 . .
H H13A -0.0251 0.4480 0.3405 0.026 Uiso calc 1 . .
H H13B 0.0727 0.3454 0.3077 0.026 Uiso calc 1 . .
C C12 0.0468(5) 0.4631(4) 0.1982(4) 0.0220(12) Uani d 1 . .
H H12A -0.0105 0.4066 0.1630 0.026 Uiso calc 1 . .
H H12B -0.0047 0.5351 0.1952 0.026 Uiso calc 1 . .
C C2 0.6523(5) 0.4534(4) 0.4915(3) 0.0178(10) Uani d 1 . .
H H2 0.7250 0.4817 0.5327 0.021 Uiso calc 1 . .
C C5 0.7597(5) 0.6392(4) 0.3365(4) 0.0264(12) Uani d 1 . .
H H5A 0.8372 0.6178 0.3805 0.040 Uiso calc 1 . .
H H5B 0.7747 0.7159 0.3138 0.040 Uiso calc 1 . .
H H5C 0.7579 0.5884 0.2804 0.040 Uiso calc 1 . .
C C8 0.1612(5) 0.6824(4) 0.2836(3) 0.0178(10) Uani d 1 . .
H H8A 0.1784 0.7560 0.3144 0.021 Uiso calc 1 . .
H H8B 0.0575 0.6685 0.2850 0.021 Uiso calc 1 . .
C C4 0.6193(5) 0.6320(4) 0.3907(3) 0.0172(10) Uani d 1 . .
H H4 0.5426 0.6579 0.3455 0.021 Uiso calc 1 . .
C C10 0.2598(5) 0.5757(5) 0.1375(3) 0.0174(11) Uani d 1 . .
H H10 0.3189 0.5812 0.0770 0.021 Uiso calc 1 . .
C C9 0.2102(5) 0.6876(4) 0.1767(4) 0.0203(11) Uani d 1 . .
H H9A 0.1306 0.7149 0.1359 0.024 Uiso calc 1 . .
H H9B 0.2888 0.7421 0.1711 0.024 Uiso calc 1 . .
C C3 0.4187(6) 0.2494(4) 0.4057(4) 0.0235(11) Uani d 1 . .
H H3A 0.4571 0.2107 0.3485 0.035 Uiso calc 1 . .
H H3B 0.3190 0.2687 0.3939 0.035 Uiso calc 1 . .
H H3C 0.4253 0.2005 0.4629 0.035 Uiso calc 1 . .
Br Br1 0.55744(11) 0.42693(9) 0.15236(8) 0.0233(4) Uani d 0.154(4) A 2

loop_
_atom_site_aniso_label
_atom_site_aniso_U_11
_atom_site_aniso_U_22
_atom_site_aniso_U_33
_atom_site_aniso_U_12
_atom_site_aniso_U_13
_atom_site_aniso_U_23
Rh1 0.01309(16) 0.01269(16) 0.01558(16) 0.00094(13) 0.00034(14) -0.00176(14)
Cl1 0.0209(6) 0.0254(6) 0.0236(6) 0.0018(4) 0.0048(4) -0.0043(4)
N3 0.0149(17) 0.013(2) 0.0191(18) -0.0001(16) -0.0009(13) -0.0020(17)
N1 0.015(2) 0.014(2) 0.021(2) 0.0024(16) -0.0019(16) -0.0009(17)
N2 0.014(2) 0.020(2) 0.021(2) 0.0021(15) -0.0009(15) 0.0000(17)
C1 0.013(2) 0.013(2) 0.021(2) 0.0036(18) 0.0033(19) -0.003(2)
C7 0.015(2) 0.022(3) 0.014(2) 0.003(2) 0.0024(19) -0.003(2)
C14 0.014(2) 0.014(3) 0.018(2) 0.004(2) 0.0045(16) 0.002(2)
C11 0.021(2) 0.028(3) 0.015(2) 0.003(3) -0.0064(17) -0.004(3)
C6 0.034(3) 0.016(3) 0.023(2) 0.000(2) 0.000(2) -0.0004(19)
C13 0.016(3) 0.016(3) 0.032(3) 0.000(2) 0.006(2) 0.003(2)
C12 0.019(3) 0.018(3) 0.030(3) -0.001(2) -0.0046(19) -0.001(2)
C2 0.018(2) 0.019(3) 0.017(2) 0.0019(19) -0.0027(19) -0.0001(17)
C5 0.026(3) 0.020(3) 0.033(3) -0.002(2) 0.007(2) 0.002(2)
C8 0.016(3) 0.016(2) 0.021(2) 0.0029(19) 0.0001(18) -0.0018(18)
C4 0.021(3) 0.012(2) 0.018(2) -0.002(2) -0.001(2) 0.0037(17)
C10 0.020(3) 0.021(3) 0.011(2) 0.005(2) -0.0014(19) -0.001(2)
C9 0.020(3) 0.021(3) 0.020(3) 0.003(2) 0.001(2) 0.001(2)
C3 0.024(3) 0.013(3) 0.033(3) -0.004(2) 0.003(2) -0.001(2)
Br1 0.0209(6) 0.0254(6) 0.0236(6) 0.0018(4) 0.0048(4) -0.0043(4)

loop_
_atom_type_symbol
_atom_type_description
_atom_type_scat_dispersion_real
_atom_type_scat_dispersion_imag
_atom_type_scat_source
C C 0.0033 0.0016 'International Tables Vol C Tables 4.2.6.8 and 6.1.1.4'
H H 0.0000 0.0000 'International Tables Vol C Tables 4.2.6.8 and 6.1.1.4'
Br Br -0.2901 2.4595 'International Tables Vol C Tables 4.2.6.8 and 6.1.1.4'
Cl Cl 0.1484 0.1585 'International Tables Vol C Tables 4.2.6.8 and 6.1.1.4'
N N 0.0061 0.0033 'International Tables Vol C Tables 4.2.6.8 and 6.1.1.4'
Rh Rh -1.1178 0.9187 'International Tables Vol C Tables 4.2.6.8 and 6.1.1.4'

loop_
_geom_angle_atom_site_label_1
_geom_angle_atom_site_label_2
_geom_angle_atom_site_label_3
_geom_angle_site_symmetry_1
_geom_angle_site_symmetry_3
_geom_angle
_geom_angle_publ_flag
C1 Rh1 Cl1 . . 87.93(14) ?
C1 Rh1 C7 . . 92.47(19) ?
C1 Rh1 C14 . . 88.55(19) ?
C1 Rh1 C11 . . 161.7(2) ?
C1 Rh1 C10 . . 162.22(19) ?
C1 Rh1 Br1 . . 87.93(14) ?
C7 Rh1 Cl1 . . 158.76(15) ?
C7 Rh1 C11 . . 89.1(2) ?
C7 Rh1 C10 . . 82.02(19) ?
C7 Rh1 Br1 . . 158.76(15) ?
C14 Rh1 Cl1 . . 162.14(16) ?
C14 Rh1 C7 . . 38.9(2) ?
C14 Rh1 C11 . . 81.30(16) ?
C14 Rh1 C10 . . 97.40(18) ?
C14 Rh1 Br1 . . 162.14(16) ?
C11 Rh1 Cl1 . . 97.08(13) ?
C11 Rh1 Br1 . . 97.08(13) ?
C10 Rh1 Cl1 . . 91.19(13) ?
C10 Rh1 C11 . . 35.8(2) ?
C10 Rh1 Br1 . . 91.19(13) ?
C1 N3 C2 . . 108.6(4) ?
C1 N3 C4 . . 124.6(4) ?
C2 N3 C4 . . 126.8(4) ?
N2 N1 C3 . . 119.4(4) ?
C1 N1 N2 . . 113.8(4) ?
C1 N1 C3 . . 126.9(4) ?
C2 N2 N1 . . 102.8(4) ?
N3 C1 Rh1 . . 128.5(3) ?
N1 C1 Rh1 . . 128.4(3) ?
N1 C1 N3 . . 103.1(4) ?
Rh1 C7 H7 . . 113.5 ?
C14 C7 Rh1 . . 70.4(3) ?
C14 C7 H7 . . 113.5 ?
C14 C7 C8 . . 125.4(4) ?
C8 C7 Rh1 . . 112.8(3) ?
C8 C7 H7 . . 113.5 ?
Rh1 C14 H14 . . 113.8 ?
C7 C14 Rh1 . . 70.7(3) ?
C7 C14 H14 . . 113.8 ?
C7 C14 C13 . . 126.5(5) ?
C13 C14 Rh1 . . 109.9(3) ?
C13 C14 H14 . . 113.8 ?
Rh1 C11 H11 . . 114.6 ?
C12 C11 Rh1 . . 110.1(3) ?
C12 C11 H11 . . 114.6 ?
C10 C11 Rh1 . . 71.3(3) ?
C10 C11 H11 . . 114.6 ?
C10 C11 C12 . . 123.6(5) ?
H6A C6 H6B . . 109.5 ?
H6A C6 H6C . . 109.5 ?
H6B C6 H6C . . 109.5 ?
C4 C6 H6A . . 109.5 ?
C4 C6 H6B . . 109.5 ?
C4 C6 H6C . . 109.5 ?
C14 C13 H13A . . 108.9 ?
C14 C13 H13B . . 108.9 ?
C14 C13 C12 . . 113.4(4) ?
H13A C13 H13B . . 107.7 ?
C12 C13 H13A . . 108.9 ?
C12 C13 H13B . . 108.9 ?
C11 C12 C13 . . 112.0(4) ?
C11 C12 H12A . . 109.2 ?
C11 C12 H12B . . 109.2 ?
C13 C12 H12A . . 109.2 ?
C13 C12 H12B . . 109.2 ?
H12A C12 H12B . . 107.9 ?
N3 C2 H2 . . 124.1 ?
N2 C2 N3 . . 111.7(4) ?
N2 C2 H2 . . 124.1 ?
H5A C5 H5B . . 109.5 ?
H5A C5 H5C . . 109.5 ?
H5B C5 H5C . . 109.5 ?
C4 C5 H5A . . 109.5 ?
C4 C5 H5B . . 109.5 ?
C4 C5 H5C . . 109.5 ?
C7 C8 H8A . . 108.7 ?
C7 C8 H8B . . 108.7 ?
C7 C8 C9 . . 114.3(4) ?
H8A C8 H8B . . 107.6 ?
C9 C8 H8A . . 108.7 ?
C9 C8 H8B . . 108.7 ?
N3 C4 C6 . . 109.8(4) ?
N3 C4 C5 . . 110.2(4) ?
N3 C4 H4 . . 108.0 ?
C6 C4 H4 . . 108.0 ?
C5 C4 C6 . . 112.6(4) ?
C5 C4 H4 . . 108.0 ?
Rh1 C10 H10 . . 114.0 ?
C11 C10 Rh1 . . 72.9(3) ?
C11 C10 H10 . . 114.0 ?
C11 C10 C9 . . 126.1(4) ?
C9 C10 Rh1 . . 107.7(3) ?
C9 C10 H10 . . 114.0 ?
C8 C9 H9A . . 108.9 ?
C8 C9 H9B . . 108.9 ?
C10 C9 C8 . . 113.2(4) ?
C10 C9 H9A . . 108.9 ?
C10 C9 H9B . . 108.9 ?
H9A C9 H9B . . 107.7 ?
N1 C3 H3A . . 109.5 ?
N1 C3 H3B . . 109.5 ?
N1 C3 H3C . . 109.5 ?
H3A C3 H3B . . 109.5 ?
H3A C3 H3C . . 109.5 ?
H3B C3 H3C . . 109.5 ?

loop_
_geom_bond_atom_site_label_1
_geom_bond_atom_site_label_2
_geom_bond_site_symmetry_2
_geom_bond_distance
_geom_bond_publ_flag
Rh1 Cl1 . 2.4308(11) ?
Rh1 C1 . 2.016(5) ?
Rh1 C7 . 2.125(5) ?
Rh1 C14 . 2.121(4) ?
Rh1 C11 . 2.242(5) ?
Rh1 C10 . 2.221(5) ?
Rh1 Br1 . 2.4308(11) ?
N3 C1 . 1.359(6) ?
N3 C2 . 1.376(6) ?
N3 C4 . 1.492(6) ?
N1 N2 . 1.390(5) ?
N1 C1 . 1.347(6) ?
N1 C3 . 1.458(6) ?
N2 C2 . 1.301(6) ?
C7 H7 . 1.0000 ?
C7 C14 . 1.415(8) ?
C7 C8 . 1.530(7) ?
C14 H14 . 1.0000 ?
C14 C13 . 1.508(7) ?
C11 H11 . 1.0000 ?
C11 C12 . 1.527(7) ?
C11 C10 . 1.371(8) ?
C6 H6A . 0.9800 ?
C6 H6B . 0.9800 ?
C6 H6C . 0.9800 ?
C6 C4 . 1.521(6) ?
C13 H13A . 0.9900 ?
C13 H13B . 0.9900 ?
C13 C12 . 1.528(7) ?
C12 H12A . 0.9900 ?
C12 H12B . 0.9900 ?
C2 H2 . 0.9500 ?
C5 H5A . 0.9800 ?
C5 H5B . 0.9800 ?
C5 H5C . 0.9800 ?
C5 C4 . 1.519(7) ?
C8 H8A . 0.9900 ?
C8 H8B . 0.9900 ?
C8 C9 . 1.538(6) ?
C4 H4 . 1.0000 ?
C10 H10 . 1.0000 ?
C10 C9 . 1.517(7) ?
C9 H9A . 0.9900 ?
C9 H9B . 0.9900 ?
C3 H3A . 0.9800 ?
C3 H3B . 0.9800 ?
C3 H3C . 0.9800 ?

loop_
_geom_torsion_atom_site_label_1
_geom_torsion_atom_site_label_2
_geom_torsion_atom_site_label_3
_geom_torsion_atom_site_label_4
_geom_torsion_site_symmetry_1
_geom_torsion_site_symmetry_2
_geom_torsion_site_symmetry_3
_geom_torsion_site_symmetry_4
_geom_torsion
_geom_torsion_publ_flag
Rh1 C7 C14 C13 . . . . -100.9(4) ?
Rh1 C7 C8 C9 . . . . -8.0(5) ?
Rh1 C14 C13 C12 . . . . -40.3(5) ?
Rh1 C11 C12 C13 . . . . -16.0(6) ?
Rh1 C11 C10 C9 . . . . -99.8(5) ?
Rh1 C10 C9 C8 . . . . -34.5(5) ?
N1 N2 C2 N3 . . . . 0.2(5) ?
N2 N1 C1 Rh1 . . . . 178.7(3) ?
N2 N1 C1 N3 . . . . -0.8(5) ?
C1 N3 C2 N2 . . . . -0.8(5) ?
C1 N3 C4 C6 . . . . 130.1(5) ?
C1 N3 C4 C5 . . . . -105.2(5) ?
C1 N1 N2 C2 . . . . 0.4(5) ?
C7 C14 C13 C12 . . . . 39.9(7) ?
C7 C8 C9 C10 . . . . 29.2(6) ?
C14 C7 C8 C9 . . . . -89.4(6) ?
C14 C13 C12 C11 . . . . 37.3(6) ?
C11 C10 C9 C8 . . . . 46.9(6) ?
C12 C11 C10 Rh1 . . . . 102.2(4) ?
C12 C11 C10 C9 . . . . 2.4(7) ?
C2 N3 C1 Rh1 . . . . -178.6(3) ?
C2 N3 C1 N1 . . . . 0.9(5) ?
C2 N3 C4 C6 . . . . -50.2(6) ?
C2 N3 C4 C5 . . . . 74.5(5) ?
C8 C7 C14 Rh1 . . . . 104.6(4) ?
C8 C7 C14 C13 . . . . 3.7(7) ?
C4 N3 C1 Rh1 . . . . 1.1(6) ?
C4 N3 C1 N1 . . . . -179.4(4) ?
C4 N3 C2 N2 . . . . 179.5(4) ?
C10 C11 C12 C13 . . . . -96.4(6) ?
C3 N1 N2 C2 . . . . 179.3(4) ?
C3 N1 C1 Rh1 . . . . -0.1(7) ?
C3 N1 C1 N3 . . . . -179.7(4) ?

loop_
_twin_individual_id
_twin_individual_mass_fraction_refined
1 0.95(5)
2 0.05(5)

_cod_database_fobs_code 1564362
